data_7003032
loop_
_publ_author_name
'Juri\'c, Marijana'
'Peri\'c, Berislav'
'Brni\<cevi\'c, Nevenka'
'Planini\'c, Pavica'
'Paji\'c, Damir'
'Zadro, Kre\<so'
'Giester, Gerald'
'Kaitner, Branko'

_publ_section_title
;
 Supramolecular motifs and solvatomorphism within the compounds
 [M(bpy)3]2[NbO(C2O4)3]Cl&#x00B7;nH2O (M = Fe2+, Co2+, Ni2+, Cu2+ and
 Zn2+; n = 11, 12). Syntheses, structures and magnetic properties
;
_journal_issue 6
_journal_name_full 'Dalton Transactions'
_journal_page_first 742
_journal_page_last 754
_journal_paper_doi 10.1039/b707937k
_journal_year 2008
_chemical_absolute_configuration ad
_chemical_formula_moiety '2(C30 H24 Co N6), C6 Nb O13, 12(H2 O), Cl'
_chemical_formula_structural '2(C30 H24 Co N6), C6 Nb O13, 12(H2 O), Cl'
_chemical_formula_sum 'C66 H72 Cl Co2 N12 Nb O25'
_chemical_formula_weight 1679.58
_chemical_name_systematic
;
?
;
_space_group_IT_number 19
_symmetry_cell_setting orthorhombic
_symmetry_Int_Tables_number 19
_symmetry_space_group_name_Hall 'P 2ac 2ab'
_symmetry_space_group_name_H-M 'P 21 21 21'
_atom_sites_solution_primary direct
_atom_sites_solution_secondary difmap
_cell_angle_alpha 90
_cell_angle_beta 90
_cell_angle_gamma 90
_cell_formula_units_Z 4
_cell_length_a 15.1030(10)
_cell_length_b 22.075(2)
_cell_length_c 22.386(3)
_cell_measurement_reflns_used 22725
_cell_measurement_temperature 200(3)
_cell_measurement_theta_max 30.51
_cell_measurement_theta_min 3.56
_cell_volume 7463.5(13)
_computing_cell_refinement 'DENZO-SCALEPACK (Otwinowski & Minor, 1997)'
_computing_data_collection 'Nonius Collect Software (Nonius, 1998)'
_computing_data_reduction 'DENZO-SCALEPACK (Otwinowski & Minor, 1997)'
_computing_molecular_graphics 'PLATON (Spek, 2003), ORTEP-3, (Farrugia, 1997)'
_computing_publication_material 'PLATON (Spek, 2003)'
_computing_structure_refinement 'SHELXL97 (Sheldrick, 1997)'
_computing_structure_solution 'SHELXS97 (Sheldrick, 1997)'
_diffrn_ambient_temperature 200(3)
_diffrn_detector_area_resol_mean 18.4
_diffrn_measured_fraction_theta_full 0.997
_diffrn_measured_fraction_theta_max 0.997
_diffrn_measurement_device_type 'Nonius-Kappa CCD'
_diffrn_measurement_method 'omega scans'
_diffrn_radiation_monochromator graphite
_diffrn_radiation_probe x-ray
_diffrn_radiation_source 'fine-focus sealed tube'
_diffrn_radiation_type MoK\a
_diffrn_radiation_wavelength 0.71073
_diffrn_reflns_av_R_equivalents 0.0000
_diffrn_reflns_av_sigmaI/netI 0.0545
_diffrn_reflns_limit_h_max 21
_diffrn_reflns_limit_h_min -21
_diffrn_reflns_limit_k_max 31
_diffrn_reflns_limit_k_min -31
_diffrn_reflns_limit_l_max 31
_diffrn_reflns_limit_l_min -31
_diffrn_reflns_number 22725
_diffrn_reflns_reduction_process
;
?
;
_diffrn_reflns_theta_full 30.51
_diffrn_reflns_theta_max 30.51
_diffrn_reflns_theta_min 3.56
_exptl_absorpt_coefficient_mu 0.712
_exptl_absorpt_correction_T_max 0.93
_exptl_absorpt_correction_T_min 0.92
_exptl_absorpt_correction_type multi-scan
_exptl_absorpt_process_details 'DENZO-SCALEPACK (Otwinowski & Minor, 1997)'
_exptl_crystal_colour brown
_exptl_crystal_density_diffrn 1.495
_exptl_crystal_density_method 'Not Measured'
_exptl_crystal_description polyhedral
_exptl_crystal_F_000 3456
_exptl_crystal_size_max 0.12
_exptl_crystal_size_mid 0.11
_exptl_crystal_size_min 0.10
_refine_diff_density_max 1.311
_refine_diff_density_min -0.823
_refine_diff_density_rms 0.070
_refine_ls_abs_structure_details 'Flack H.D. (1983), Acta Cryst. A39, 876-881'
_refine_ls_abs_structure_Flack -0.015(10)
_refine_ls_extinction_method none
_refine_ls_goodness_of_fit_ref 1.015
_refine_ls_hydrogen_treatment mixed
_refine_ls_matrix_type full
_refine_ls_number_parameters 1033
_refine_ls_number_reflns 22725
_refine_ls_number_restraints 44
_refine_ls_restrained_S_all 1.015
_refine_ls_R_factor_all 0.0803
_refine_ls_R_factor_gt 0.0507
_refine_ls_shift/su_max 0.002
_refine_ls_shift/su_mean 0.000
_refine_ls_structure_factor_coef Fsqd
_refine_ls_weighting_details 'calc w=1/[\s^2^(Fo^2^)+(0.0646P)^2^+2.0458P] where P=(Fo^2^+2Fc^2^)/3'
_refine_ls_weighting_scheme calc
_refine_ls_wR_factor_gt 0.1102
_refine_ls_wR_factor_ref 0.1219
_reflns_number_gt 16932
_reflns_number_total 22725
_reflns_threshold_expression >2sigma(I)
_cod_data_source_file b707937k.txt
_cod_data_source_block III
_cod_depositor_comments
;
The following automatic conversions were performed:
'_symmetry_cell_setting' value 'Orthorhombic' changed to 'orthorhombic'
according to '/home/saulius/struct/CIF-dictionaries/cif_core.dic'
dictionary named 'cif_core.dic' version 2.4.1 from 2010-06-29.

Automatic conversion script
Id: cif_fix_enum 1527 2010-12-29 10:47:43Z saulius 
;
_cod_database_code 7003032

loop_
_symmetry_equiv_pos_as_xyz
x,y,z
1/2-x,-y,1/2+z
1/2+x,1/2-y,-z
-x,1/2+y,1/2-z

loop_
_atom_site_aniso_label
_atom_site_aniso_U_11
_atom_site_aniso_U_22
_atom_site_aniso_U_33
_atom_site_aniso_U_23
_atom_site_aniso_U_13
_atom_site_aniso_U_12
Co1 0.0251(2) 0.0278(2) 0.0301(2) 0.0007(2) -0.0004(2) -0.0003(2)
N1 0.0269(12) 0.0318(14) 0.0304(13) 0.0044(10) -0.0008(10) -0.0029(11)
N2 0.0257(12) 0.0292(13) 0.0338(13) 0.0042(11) 0.0009(10) 0.0002(10)
N3 0.0274(13) 0.0312(14) 0.0336(14) -0.0002(11) 0.0016(10) -0.0021(11)
N4 0.0307(13) 0.0362(15) 0.0314(13) -0.0015(11) 0.0029(11) 0.0030(11)
N5 0.0311(14) 0.0369(15) 0.0361(15) 0.0042(12) -0.0005(11) 0.0020(11)
N6 0.0372(15) 0.0311(14) 0.0336(14) -0.0005(11) -0.0010(11) -0.0004(12)
C1 0.0403(18) 0.0419(19) 0.0342(17) 0.0104(14) 0.0014(14) -0.0009(15)
C2 0.051(2) 0.047(2) 0.0358(17) 0.0105(15) 0.0106(16) -0.0052(17)
C3 0.046(2) 0.058(2) 0.055(2) 0.012(2) 0.0230(19) 0.0045(19)
C4 0.0367(19) 0.048(2) 0.056(2) 0.0153(18) 0.0111(17) 0.0081(16)
C5 0.0287(15) 0.0329(16) 0.0315(16) 0.0025(13) 0.0015(12) -0.0016(12)
C6 0.0320(16) 0.0247(14) 0.0326(15) 0.0036(12) -0.0013(13) -0.0010(12)
C7 0.0338(18) 0.0460(19) 0.0419(17) 0.0049(15) 0.0018(15) 0.0087(15)
C8 0.0436(19) 0.047(2) 0.0393(18) 0.0101(15) -0.0078(16) 0.0100(16)
C9 0.053(2) 0.0406(19) 0.0351(17) 0.0111(15) 0.0041(16) 0.0012(17)
C10 0.0361(17) 0.0380(18) 0.0326(16) 0.0057(14) 0.0056(13) -0.0018(14)
C11 0.0367(17) 0.0425(19) 0.0349(17) -0.0053(14) 0.0096(14) -0.0052(14)
C12 0.048(2) 0.0406(19) 0.0387(18) -0.0091(16) -0.0030(16) 0.0004(16)
C13 0.046(2) 0.0376(19) 0.052(2) -0.0086(16) -0.0139(17) 0.0005(15)
C14 0.0267(16) 0.045(2) 0.052(2) -0.0026(17) 0.0012(15) -0.0039(14)
C15 0.0255(15) 0.0295(15) 0.0389(17) 0.0013(13) 0.0016(13) 0.0028(12)
C16 0.0308(16) 0.0343(17) 0.0332(16) 0.0029(13) 0.0039(13) 0.0037(13)
C17 0.039(2) 0.048(2) 0.056(2) 0.0027(18) 0.0128(17) -0.0037(16)
C18 0.050(2) 0.059(2) 0.054(2) -0.0004(19) 0.029(2) 0.005(2)
C19 0.064(3) 0.055(2) 0.039(2) -0.0010(17) 0.0158(18) 0.014(2)
C20 0.046(2) 0.047(2) 0.0343(18) -0.0054(15) 0.0042(15) 0.0084(16)
C21 0.043(2) 0.046(2) 0.043(2) 0.0042(16) -0.0067(16) 0.0040(16)
C22 0.047(2) 0.063(3) 0.043(2) 0.0141(19) -0.0063(17) 0.019(2)
C23 0.059(2) 0.045(2) 0.045(2) 0.0111(17) 0.0069(18) 0.0139(19)
C24 0.060(2) 0.0333(18) 0.047(2) 0.0051(16) 0.0051(18) 0.0059(17)
C25 0.0376(17) 0.0296(15) 0.0347(16) 0.0008(13) 0.0048(14) 0.0054(13)
C26 0.0394(18) 0.0270(15) 0.0375(17) -0.0024(13) 0.0053(14) 0.0016(13)
C27 0.060(2) 0.0275(17) 0.050(2) -0.0050(15) 0.0067(18) -0.0029(16)
C28 0.052(2) 0.044(2) 0.047(2) -0.0144(17) 0.0024(17) -0.0125(17)
C29 0.0409(19) 0.055(2) 0.0351(18) -0.0072(16) -0.0013(15) -0.0089(17)
C30 0.0401(18) 0.0364(18) 0.0408(19) -0.0008(14) -0.0034(15) -0.0023(15)
Co2 0.0295(2) 0.0270(2) 0.0284(2) -0.0010(2) -0.0010(2) 0.0002(2)
N7 0.0338(14) 0.0351(15) 0.0300(13) 0.0000(11) -0.0017(11) -0.0054(12)
N8 0.0360(14) 0.0297(13) 0.0286(13) -0.0033(11) -0.0014(11) 0.0034(11)
N9 0.0302(13) 0.0306(14) 0.0328(14) 0.0011(11) 0.0000(11) 0.0001(11)
N10 0.0381(15) 0.0347(15) 0.0375(14) -0.0027(12) -0.0096(12) 0.0067(12)
N11 0.0345(14) 0.0345(15) 0.0359(15) -0.0026(12) 0.0008(12) 0.0002(12)
N12 0.0391(15) 0.0308(13) 0.0320(14) 0.0003(11) 0.0036(11) 0.0010(11)
C31 0.053(2) 0.049(2) 0.0369(18) -0.0033(16) -0.0072(16) -0.0130(17)
C32 0.068(3) 0.056(3) 0.047(2) 0.0008(19) -0.027(2) -0.011(2)
C33 0.053(3) 0.062(3) 0.072(3) 0.005(2) -0.034(2) -0.009(2)
C34 0.040(2) 0.052(2) 0.071(3) 0.005(2) -0.017(2) 0.0011(17)
C35 0.0316(16) 0.0354(17) 0.0399(18) 0.0048(14) -0.0026(14) -0.0037(14)
C36 0.0333(16) 0.0327(16) 0.0360(17) 0.0069(14) 0.0037(14) 0.0028(13)
C37 0.0385(19) 0.054(2) 0.052(2) 0.0035(19) 0.0118(17) 0.0131(17)
C38 0.064(3) 0.057(3) 0.049(2) 0.0006(19) 0.021(2) 0.018(2)
C39 0.093(3) 0.048(2) 0.0318(18) -0.0088(17) 0.005(2) 0.015(2)
C40 0.055(2) 0.041(2) 0.0383(18) -0.0098(15) -0.0036(16) 0.0110(17)
C41 0.0396(18) 0.0373(18) 0.0369(17) 0.0038(14) -0.0043(14) -0.0003(14)
C42 0.052(2) 0.046(2) 0.0399(19) 0.0110(16) 0.0084(17) -0.0037(17)
C43 0.052(2) 0.047(2) 0.051(2) 0.0012(18) 0.0122(17) -0.0127(18)
C44 0.0359(18) 0.055(2) 0.051(2) -0.0097(17) 0.0058(17) -0.0121(17)
C45 0.0288(16) 0.0334(17) 0.0423(18) -0.0083(14) -0.0011(13) -0.0020(13)
C46 0.0302(16) 0.0388(17) 0.0401(18) -0.0036(15) -0.0034(14) 0.0037(13)
C47 0.038(2) 0.057(2) 0.061(2) -0.006(2) -0.0123(18) -0.0054(18)
C48 0.054(2) 0.070(3) 0.059(3) -0.014(2) -0.027(2) 0.006(2)
C49 0.073(3) 0.062(3) 0.044(2) -0.0045(19) -0.025(2) 0.021(2)
C50 0.061(2) 0.041(2) 0.043(2) 0.0032(16) -0.0131(18) 0.0092(18)
C51 0.048(2) 0.0403(19) 0.0405(19) -0.0019(15) 0.0102(16) 0.0041(16)
C52 0.057(2) 0.060(3) 0.046(2) -0.0087(19) 0.0140(19) 0.007(2)
C53 0.057(2) 0.044(2) 0.057(2) -0.0117(18) 0.009(2) 0.0135(18)
C54 0.054(2) 0.0331(18) 0.052(2) -0.0042(16) 0.0002(18) 0.0065(16)
C55 0.0361(17) 0.0304(16) 0.0375(17) -0.0011(13) -0.0061(13) 0.0033(13)
C56 0.0365(17) 0.0303(15) 0.0324(15) 0.0003(13) -0.0052(13) -0.0007(13)
C57 0.060(2) 0.0299(17) 0.047(2) 0.0067(16) -0.0035(19) -0.0023(16)
C58 0.073(3) 0.0362(19) 0.041(2) 0.0100(16) 0.0004(19) -0.0098(19)
C59 0.050(2) 0.054(2) 0.0344(19) 0.0055(17) 0.0021(16) -0.0036(18)
C60 0.053(2) 0.040(2) 0.0335(18) 0.0027(15) 0.0070(16) 0.0057(17)
Nb1 0.0247(1) 0.0355(1) 0.0294(1) 0.0024(1) -0.0033(1) 0.0028(1)
O1 0.0462(14) 0.0378(13) 0.0511(14) 0.0031(12) -0.0064(12) -0.0061(10)
O2 0.0244(10) 0.0551(16) 0.0304(11) 0.0008(10) -0.0017(9) 0.0042(10)
O3 0.0242(10) 0.0500(13) 0.0314(11) -0.0012(11) -0.0023(8) 0.0066(10)
O4 0.0286(11) 0.0594(15) 0.0312(11) 0.0029(11) -0.0059(9) 0.0025(11)
O5 0.0259(10) 0.0539(14) 0.0349(11) -0.0006(11) 0.0022(9) 0.0049(10)
O6 0.0339(11) 0.0610(16) 0.0283(10) 0.0080(11) -0.0030(9) 0.0091(10)
O7 0.0276(11) 0.0652(17) 0.0320(12) 0.0017(11) -0.0020(9) 0.0085(11)
O8 0.0409(13) 0.082(2) 0.0315(13) 0.0008(13) 0.0015(11) -0.0054(14)
O9 0.0480(15) 0.078(2) 0.0465(15) -0.0053(14) 0.0052(12) 0.0235(15)
O10 0.0293(11) 0.0414(12) 0.0372(12) 0.0040(11) -0.0045(9) 0.0052(10)
O11 0.0414(13) 0.0338(12) 0.0386(12) 0.0031(10) -0.0055(11) 0.0027(9)
O12 0.0352(13) 0.0743(19) 0.0469(15) 0.0115(13) -0.0130(12) -0.0095(12)
O13 0.070(2) 0.0530(17) 0.0591(18) 0.0135(14) -0.0220(15) -0.0229(15)
C61 0.0259(13) 0.0325(17) 0.0306(15) -0.0002(12) -0.0009(11) 0.0005(12)
C62 0.0280(14) 0.0276(15) 0.0351(16) -0.0025(13) -0.0015(12) 0.0004(12)
C63 0.0320(16) 0.051(2) 0.0331(17) 0.0029(15) -0.0012(12) -0.0053(16)
C64 0.0316(16) 0.047(2) 0.0372(18) -0.0008(16) -0.0005(14) 0.0003(15)
C65 0.0313(16) 0.052(2) 0.0226(14) 0.0062(13) -0.0013(12) -0.0016(14)
C66 0.046(2) 0.047(2) 0.0257(15) -0.0004(14) -0.0070(14) -0.0046(16)
O14 0.064(2) 0.0602(19) 0.076(2) -0.0009(17) 0.0031(17) 0.0165(15)
O15 0.077(2) 0.0594(19) 0.065(2) 0.0157(17) -0.0006(17) -0.0068(16)
O16 0.065(2) 0.075(3) 0.175(5) -0.004(3) 0.024(3) 0.005(2)
O17 0.0515(18) 0.070(2) 0.099(3) -0.008(2) 0.0003(19) 0.0145(15)
O18 0.0632(19) 0.071(2) 0.064(2) -0.0083(17) -0.0184(16) -0.0015(16)
O19 0.0584(18) 0.0538(18) 0.086(2) 0.0021(17) -0.0172(18) 0.0072(15)
O20 0.096(3) 0.059(2) 0.094(3) -0.0148(19) -0.023(2) 0.0204(19)
O21 0.072(2) 0.081(2) 0.100(3) -0.015(2) -0.004(2) 0.0108(19)
O22 0.0389(15) 0.0626(19) 0.100(3) 0.0219(18) 0.0033(16) -0.0073(15)
O23 0.057(2) 0.068(2) 0.132(3) 0.024(2) -0.016(2) 0.0133(17)
O24 0.121(4) 0.129(4) 0.100(3) -0.018(3) -0.010(3) -0.008(3)
O25 0.0450(14) 0.0736(19) 0.0416(14) -0.0065(15) 0.0060(11) -0.0102(15)
Cl1 0.0795(8) 0.0721(7) 0.0654(7) 0.0042(6) 0.0085(6) 0.0141(6)

loop_
_atom_site_label
_atom_site_type_symbol
_atom_site_thermal_displace_type
_atom_site_fract_x
_atom_site_fract_y
_atom_site_fract_z
_atom_site_occupancy
_atom_site_U_iso_or_equiv
_atom_site_calc_flag
_atom_site_refinement_flags
Co1 Co Uani 0.36323(3) 0.33020(2) -0.00085(2) 1.000 0.0277(1) . .
N1 N Uani 0.25044(16) 0.33848(12) 0.05528(11) 1.000 0.0297(8) . .
N2 N Uani 0.28544(17) 0.39636(12) -0.04624(11) 1.000 0.0296(7) . .
N3 N Uani 0.44205(17) 0.39359(12) 0.04704(12) 1.000 0.0307(8) . .
N4 N Uani 0.47591(17) 0.33926(12) -0.05568(12) 1.000 0.0328(8) . .
N5 N Uani 0.41390(18) 0.25160(13) 0.04254(12) 1.000 0.0347(8) . .
N6 N Uani 0.30131(19) 0.25778(12) -0.04860(12) 1.000 0.0340(8) . .
C1 C Uani 0.2391(2) 0.31103(17) 0.10865(15) 1.000 0.0388(10) . .
C2 C Uani 0.1658(3) 0.31970(17) 0.14325(16) 1.000 0.0446(11) . .
C3 C Uani 0.0991(3) 0.35623(19) 0.12229(19) 1.000 0.0530(12) . .
C4 C Uani 0.1087(2) 0.38431(18) 0.06704(18) 1.000 0.0469(11) . .
C5 C Uani 0.1855(2) 0.37516(15) 0.03509(14) 1.000 0.0310(9) . .
C6 C Uani 0.2041(2) 0.40528(13) -0.02294(14) 1.000 0.0298(9) . .
C7 C Uani 0.1422(2) 0.44094(16) -0.05218(15) 1.000 0.0406(10) . .
C8 C Uani 0.1644(3) 0.46740(17) -0.10634(16) 1.000 0.0433(11) . .
C9 C Uani 0.2464(3) 0.45816(16) -0.12952(16) 1.000 0.0429(11) . .
C10 C Uani 0.3052(2) 0.42177(15) -0.09838(14) 1.000 0.0356(10) . .
C11 C Uani 0.4221(2) 0.41831(16) 0.09969(15) 1.000 0.0380(10) . .
C12 C Uani 0.4795(3) 0.45684(17) 0.13012(17) 1.000 0.0424(11) . .
C13 C Uani 0.5585(3) 0.47039(17) 0.10547(18) 1.000 0.0452(11) . .
C14 C Uani 0.5807(2) 0.44628(16) 0.04927(16) 1.000 0.0412(11) . .
C15 C Uani 0.5207(2) 0.40713(14) 0.02185(15) 1.000 0.0313(9) . .
C16 C Uani 0.5398(2) 0.37741(15) -0.03655(14) 1.000 0.0328(9) . .
C17 C Uani 0.6171(2) 0.38690(18) -0.06879(18) 1.000 0.0477(12) . .
C18 C Uani 0.6284(3) 0.35644(19) -0.12217(19) 1.000 0.0543(12) . .
C19 C Uani 0.5636(3) 0.31816(19) -0.14257(17) 1.000 0.0527(14) . .
C20 C Uani 0.4882(3) 0.30963(18) -0.10806(16) 1.000 0.0424(11) . .
C21 C Uani 0.4730(2) 0.25123(18) 0.08753(17) 1.000 0.0440(12) . .
C22 C Uani 0.4968(3) 0.1978(2) 0.11757(18) 1.000 0.0510(14) . .
C23 C Uani 0.4568(3) 0.14396(19) 0.10103(18) 1.000 0.0497(12) . .
C24 C Uani 0.3971(3) 0.14425(17) 0.05459(17) 1.000 0.0468(11) . .
C25 C Uani 0.3779(2) 0.19837(14) 0.02536(15) 1.000 0.0340(9) . .
C26 C Uani 0.3167(2) 0.20160(14) -0.02643(15) 1.000 0.0346(10) . .
C27 C Uani 0.2790(3) 0.15156(16) -0.05258(17) 1.000 0.0458(11) . .
C28 C Uani 0.2271(3) 0.15725(18) -0.10234(17) 1.000 0.0477(12) . .
C29 C Uani 0.2115(2) 0.21434(18) -0.12563(16) 1.000 0.0437(11) . .
C30 C Uani 0.2491(2) 0.26310(16) -0.09684(16) 1.000 0.0391(11) . .
Co2 Co Uani 0.36137(3) 0.67053(2) 0.02860(2) 1.000 0.0283(1) . .
N7 N Uani 0.47963(18) 0.66338(12) 0.07840(12) 1.000 0.0330(8) . .
N8 N Uani 0.43713(18) 0.60760(12) -0.02170(12) 1.000 0.0314(8) . .
N9 N Uani 0.28917(17) 0.60379(12) 0.07455(12) 1.000 0.0312(8) . .
N10 N Uani 0.24693(19) 0.66109(13) -0.02564(13) 1.000 0.0368(8) . .
N11 N Uani 0.30422(18) 0.74439(13) 0.07672(13) 1.000 0.0350(8) . .
N12 N Uani 0.4107(2) 0.74745(12) -0.01751(12) 1.000 0.0340(8) . .
C31 C Uani 0.4945(3) 0.68999(18) 0.13143(17) 1.000 0.0463(11) . .
C32 C Uani 0.5740(3) 0.6825(2) 0.16162(19) 1.000 0.0570(16) . .
C33 C Uani 0.6383(3) 0.6482(2) 0.1376(2) 1.000 0.0623(17) . .
C34 C Uani 0.6250(3) 0.62095(19) 0.0823(2) 1.000 0.0543(14) . .
C35 C Uani 0.5441(2) 0.62884(16) 0.05446(15) 1.000 0.0356(10) . .
C36 C Uani 0.5217(2) 0.59987(15) -0.00371(15) 1.000 0.0340(9) . .
C37 C Uani 0.5822(3) 0.56723(18) -0.03719(17) 1.000 0.0482(11) . .
C38 C Uani 0.5560(3) 0.5418(2) -0.09000(19) 1.000 0.0567(16) . .
C39 C Uani 0.4701(3) 0.54719(19) -0.10795(17) 1.000 0.0576(13) . .
C40 C Uani 0.4119(3) 0.58148(16) -0.07353(16) 1.000 0.0448(11) . .
C41 C Uani 0.3132(2) 0.57776(15) 0.12619(15) 1.000 0.0379(10) . .
C42 C Uani 0.2601(3) 0.53566(17) 0.15593(17) 1.000 0.0460(11) . .
C43 C Uani 0.1816(3) 0.51983(18) 0.13108(18) 1.000 0.0500(12) . .
C44 C Uani 0.1566(3) 0.54540(18) 0.07765(17) 1.000 0.0473(11) . .
C45 C Uani 0.2107(2) 0.58891(15) 0.04999(15) 1.000 0.0348(10) . .
C46 C Uani 0.1879(2) 0.61917(16) -0.00618(16) 1.000 0.0364(10) . .
C47 C Uani 0.1119(3) 0.6067(2) -0.03960(19) 1.000 0.0520(12) . .
C48 C Uani 0.0973(3) 0.6361(2) -0.0922(2) 1.000 0.0610(16) . .
C49 C Uani 0.1572(3) 0.6775(2) -0.11198(18) 1.000 0.0597(16) . .
C50 C Uani 0.2318(3) 0.68954(18) -0.07759(17) 1.000 0.0483(12) . .
C51 C Uani 0.2502(2) 0.74006(17) 0.12434(16) 1.000 0.0429(11) . .
C52 C Uani 0.2146(3) 0.7899(2) 0.15296(18) 1.000 0.0543(14) . .
C53 C Uani 0.2362(3) 0.84722(19) 0.13160(19) 1.000 0.0527(12) . .
C54 C Uani 0.2903(3) 0.85193(17) 0.08278(18) 1.000 0.0464(11) . .
C55 C Uani 0.3243(2) 0.80004(15) 0.05588(15) 1.000 0.0347(10) . .
C56 C Uani 0.3829(2) 0.80126(14) 0.00340(14) 1.000 0.0331(9) . .
C57 C Uani 0.4073(3) 0.85500(16) -0.02521(18) 1.000 0.0456(11) . .
C58 C Uani 0.4615(3) 0.85232(18) -0.07491(17) 1.000 0.0501(14) . .
C59 C Uani 0.4900(3) 0.79751(19) -0.09594(17) 1.000 0.0461(11) . .
C60 C Uani 0.4644(3) 0.74634(17) -0.06547(16) 1.000 0.0422(11) . .
Nb1 Nb Uani 0.84193(2) 0.48783(1) 0.20016(1) 1.000 0.0299(1) . .
O1 O Uani 0.82436(16) 0.41078(11) 0.20227(12) 1.000 0.0450(8) . .
O2 O Uani 0.77505(13) 0.50375(12) 0.11829(10) 1.000 0.0366(7) . .
O3 O Uani 0.93904(13) 0.48326(11) 0.12825(10) 1.000 0.0352(7) . .
O4 O Uani 0.78100(14) 0.51150(12) 0.01892(9) 1.000 0.0397(7) . .
O5 O Uani 0.96389(14) 0.49239(12) 0.03005(10) 1.000 0.0382(7) . .
O6 O Uani 0.82513(14) 0.49504(11) 0.29482(10) 1.000 0.0411(7) . .
O7 O Uani 0.71600(15) 0.52575(12) 0.21621(10) 1.000 0.0416(8) . .
O8 O Uani 0.73809(17) 0.52266(14) 0.36996(11) 1.000 0.0515(9) . .
O9 O Uani 0.62908(19) 0.57417(14) 0.28069(12) 1.000 0.0575(10) . .
O10 O Uani 0.96871(14) 0.48330(11) 0.23858(10) 1.000 0.0360(7) . .
O11 O Uani 0.89032(15) 0.58226(10) 0.20501(11) 1.000 0.0379(7) . .
O12 O Uani 1.08987(17) 0.53295(13) 0.26719(12) 1.000 0.0521(9) . .
O13 O Uani 1.0097(2) 0.63866(13) 0.22330(13) 1.000 0.0607(11) . .
C61 C Uani 0.81525(19) 0.50377(14) 0.06775(14) 1.000 0.0297(9) . .
C62 C Uani 0.91481(19) 0.49207(14) 0.07389(14) 1.000 0.0302(9) . .
C63 C Uani 0.7548(2) 0.51798(18) 0.31731(14) 1.000 0.0387(10) . .
C64 C Uani 0.6926(2) 0.54234(17) 0.26858(16) 1.000 0.0386(10) . .
C65 C Uani 1.0154(2) 0.53147(16) 0.24583(14) 1.000 0.0353(10) . .
C66 C Uani 0.9694(2) 0.59009(16) 0.22331(15) 1.000 0.0396(11) . .
O14 O Uani 0.9196(2) 0.29661(15) 0.21044(16) 1.000 0.0667(11) . .
O15 O Uani 1.0613(2) 0.30772(15) 0.29294(15) 1.000 0.0671(11) . .
O16 O Uani 1.1617(3) 0.41109(19) 0.2773(2) 1.000 0.105(2) . .
O17 O Uani 0.8244(2) 0.70997(16) 0.20320(18) 1.000 0.0735(13) . .
O18 O Uani 0.7005(2) 0.70268(16) 0.29307(15) 1.000 0.0661(11) . .
O19 O Uani 0.4475(2) 0.57177(14) 0.24631(17) 1.000 0.0661(11) . .
O20 O Uani 0.4078(3) 0.30310(16) 0.21639(18) 1.000 0.0830(16) . .
O21 O Uani 0.5762(2) 0.28434(18) 0.2608(2) 1.000 0.0843(14) . .
O22 O Uani 0.65605(19) 0.17516(14) 0.23666(17) 1.000 0.0672(13) . .
O23 O Uani 0.8361(2) 0.18536(16) 0.2233(2) 1.000 0.0857(14) . .
O24 O Uani 0.5705(3) 0.4113(2) 0.3034(2) 1.000 0.117(2) . .
O25 O Uani 0.56969(18) 0.48795(16) 0.40869(12) 1.000 0.0534(9) . .
Cl1 Cl Uani 0.36478(9) 0.43526(6) 0.26540(5) 1.000 0.0723(4) . .
H1 H Uiso 0.28310 0.28510 0.12240 1.000 0.0470 calc R
H2 H Uiso 0.16120 0.30120 0.18040 1.000 0.0530 calc R
H3 H Uiso 0.04810 0.36210 0.14480 1.000 0.0640 calc R
H4 H Uiso 0.06390 0.40890 0.05190 1.000 0.0560 calc R
H7 H Uiso 0.08640 0.44700 -0.03570 1.000 0.0490 calc R
H8 H Uiso 0.12350 0.49130 -0.12660 1.000 0.0520 calc R
H9 H Uiso 0.26270 0.47590 -0.16550 1.000 0.0510 calc R
H10 H Uiso 0.36090 0.41480 -0.11470 1.000 0.0430 calc R
H11 H Uiso 0.36760 0.40940 0.11680 1.000 0.0460 calc R
H12 H Uiso 0.46350 0.47300 0.16690 1.000 0.0510 calc R
H13 H Uiso 0.59810 0.49550 0.12550 1.000 0.0540 calc R
H14 H Uiso 0.63400 0.45620 0.03090 1.000 0.0490 calc R
H17 H Uiso 0.66040 0.41320 -0.05470 1.000 0.0570 calc R
H18 H Uiso 0.67990 0.36190 -0.14430 1.000 0.0650 calc R
H19 H Uiso 0.57010 0.29820 -0.17890 1.000 0.0630 calc R
H20 H Uiso 0.44490 0.28280 -0.12130 1.000 0.0510 calc R
H21 H Uiso 0.49890 0.28760 0.09910 1.000 0.0530 calc R
H22 H Uiso 0.53860 0.19860 0.14800 1.000 0.0610 calc R
H23 H Uiso 0.47010 0.10810 0.12100 1.000 0.0590 calc R
H24 H Uiso 0.36970 0.10850 0.04280 1.000 0.0560 calc R
H27 H Uiso 0.28890 0.11340 -0.03630 1.000 0.0550 calc R
H28 H Uiso 0.20260 0.12320 -0.12030 1.000 0.0570 calc R
H29 H Uiso 0.17670 0.21960 -0.15950 1.000 0.0520 calc R
H30 H Uiso 0.23780 0.30170 -0.11160 1.000 0.0470 calc R
H31 H Uiso 0.45050 0.71400 0.14830 1.000 0.0560 calc R
H32 H Uiso 0.58270 0.70120 0.19840 1.000 0.0690 calc R
H33 H Uiso 0.69150 0.64260 0.15780 1.000 0.0750 calc R
H34 H Uiso 0.66940 0.59800 0.06450 1.000 0.0650 calc R
H37 H Uiso 0.64020 0.56270 -0.02390 1.000 0.0580 calc R
H38 H Uiso 0.59660 0.52090 -0.11350 1.000 0.0680 calc R
H39 H Uiso 0.45070 0.52830 -0.14270 1.000 0.0690 calc R
H40 H Uiso 0.35400 0.58650 -0.08660 1.000 0.0530 calc R
H41 H Uiso 0.36760 0.58820 0.14290 1.000 0.0460 calc R
H42 H Uiso 0.27830 0.51880 0.19200 1.000 0.0550 calc R
H43 H Uiso 0.14490 0.49190 0.15000 1.000 0.0600 calc R
H44 H Uiso 0.10360 0.53380 0.05970 1.000 0.0570 calc R
H47 H Uiso 0.07120 0.57820 -0.02590 1.000 0.0620 calc R
H48 H Uiso 0.04660 0.62800 -0.11450 1.000 0.0730 calc R
H49 H Uiso 0.14850 0.69740 -0.14810 1.000 0.0720 calc R
H50 H Uiso 0.27240 0.71820 -0.09100 1.000 0.0580 calc R
H51 H Uiso 0.23620 0.70170 0.13870 1.000 0.0520 calc R
H52 H Uiso 0.17720 0.78520 0.18560 1.000 0.0650 calc R
H53 H Uiso 0.21420 0.88180 0.15020 1.000 0.0630 calc R
H54 H Uiso 0.30450 0.88990 0.06750 1.000 0.0560 calc R
H57 H Uiso 0.38730 0.89210 -0.01100 1.000 0.0550 calc R
H58 H Uiso 0.47860 0.88780 -0.09410 1.000 0.0600 calc R
H59 H Uiso 0.52550 0.79490 -0.12980 1.000 0.0560 calc R
H60 H Uiso 0.48520 0.70900 -0.07870 1.000 0.0510 calc R
H141 H Uiso 0.885(2) 0.3256(14) 0.2070(19) 1.000 0.0800 . .
H142 H Uiso 0.954(2) 0.305(2) 0.2390(15) 1.000 0.0800 . .
H151 H Uiso 1.069(3) 0.2826(16) 0.3202(16) 1.000 0.0810 . .
H152 H Uiso 1.099(3) 0.3349(15) 0.299(2) 1.000 0.0810 . .
H161 H Uiso 1.126(4) 0.436(2) 0.2611(18) 1.000 0.1260 . .
H162 H Uiso 1.195(3) 0.401(3) 0.2490(16) 1.000 0.1260 . .
H171 H Uiso 0.859(3) 0.6801(16) 0.2057(17) 1.000 0.0880 . .
H172 H Uiso 0.805(3) 0.713(2) 0.2384(9) 1.000 0.0880 . .
H181 H Uiso 0.665(2) 0.6741(12) 0.290(2) 1.000 0.0790 . .
H182 H Uiso 0.6789(19) 0.7316(13) 0.2741(17) 1.000 0.0790 . .
H191 H Uiso 0.5028(7) 0.569(2) 0.245(2) 1.000 0.0790 . .
H192 H Uiso 0.431(3) 0.5397(14) 0.263(2) 1.000 0.0790 . .
H201 H Uiso 0.384(4) 0.327(2) 0.2405(17) 1.000 0.1000 . .
H202 H Uiso 0.4389(16) 0.2803(11) 0.2368(18) 1.000 0.1000 . .
H211 H Uiso 0.6219(19) 0.2645(16) 0.265(3) 1.000 0.1010 . .
H212 H Uiso 0.590(3) 0.3207(8) 0.267(2) 1.000 0.1010 . .
H221 H Uiso 0.6120(19) 0.1527(18) 0.237(2) 1.000 0.0800 . .
H222 H Uiso 0.688(2) 0.164(2) 0.2089(16) 1.000 0.0800 . .
H231 H Uiso 0.859(3) 0.2198(10) 0.225(2) 1.000 0.1030 . .
H232 H Uiso 0.874(3) 0.1615(17) 0.237(3) 1.000 0.1030 . .
H241 H Uiso 0.53320 0.44090 0.29660 1.000 0.1400 . .
H242 H Uiso 0.595(4) 0.424(2) 0.335(2) 1.000 0.1400 . .
H251 H Uiso 0.568(2) 0.485(2) 0.4460(5) 1.000 0.0640 . .
H252 H Uiso 0.6223(12) 0.497(2) 0.4006(15) 1.000 0.0640 . .

loop_
_atom_type_symbol
_atom_type_description
_atom_type_scat_dispersion_real
_atom_type_scat_dispersion_imag
_atom_type_scat_source
O O 0.0106 0.0060 'International Tables Vol C Tables 4.2.6.8 and 6.1.1.4'
Nb Nb -2.0727 0.6215 'International Tables Vol C Tables 4.2.6.8 and 6.1.1.4'
N N 0.0061 0.0033 'International Tables Vol C Tables 4.2.6.8 and 6.1.1.4'
Co Co 0.3494 0.9721 'International Tables Vol C Tables 4.2.6.8 and 6.1.1.4'
Cl Cl 0.1484 0.1585 'International Tables Vol C Tables 4.2.6.8 and 6.1.1.4'
H H 0.0000 0.0000 'International Tables Vol C Tables 4.2.6.8 and 6.1.1.4'
C C 0.0033 0.0016 'International Tables Vol C Tables 4.2.6.8 and 6.1.1.4'

loop_
_geom_angle_atom_site_label_1
_geom_angle_atom_site_label_2
_geom_angle_atom_site_label_3
_geom_angle
_geom_angle_site_symmetry_1
_geom_angle_site_symmetry_2
_geom_angle_site_symmetry_3
_geom_angle_publ_flag
O2 Nb1 O10 142.67(8) . . . no
O2 Nb1 O11 92.50(9) . . . no
O3 Nb1 O6 144.52(8) . . . no
O3 Nb1 O7 138.68(9) . . . no
O3 Nb1 O10 71.76(8) . . . no
O3 Nb1 O11 81.81(9) . . . no
O6 Nb1 O7 72.23(8) . . . no
O6 Nb1 O10 72.92(8) . . . no
O6 Nb1 O11 85.44(9) . . . no
O7 Nb1 O10 140.43(9) . . . no
O7 Nb1 O11 85.15(9) . . . no
O10 Nb1 O11 73.96(9) . . . no
O1 Nb1 O6 91.60(11) . . . no
O1 Nb1 O7 104.38(11) . . . no
O1 Nb1 O10 94.71(11) . . . no
O1 Nb1 O11 168.67(10) . . . no
O2 Nb1 O3 71.95(8) . . . no
O2 Nb1 O6 141.85(8) . . . no
O2 Nb1 O7 69.64(8) . . . no
O1 Nb1 O3 94.49(11) . . . no
O1 Nb1 O2 96.55(11) . . . no
N1 Co1 N3 95.40(10) . . . no
N1 Co1 N4 169.60(10) . . . no
N1 Co1 N6 90.54(10) . . . no
N2 Co1 N3 95.62(10) . . . no
N1 Co1 N5 95.08(10) . . . no
N1 Co1 N2 77.36(10) . . . no
N4 Co1 N5 93.03(10) . . . no
N4 Co1 N6 97.64(11) . . . no
N5 Co1 N6 77.07(10) . . . no
N3 Co1 N6 171.30(11) . . . no
N2 Co1 N5 166.66(10) . . . no
N2 Co1 N6 91.88(10) . . . no
N2 Co1 N4 95.87(10) . . . no
N3 Co1 N5 96.03(10) . . . no
N3 Co1 N4 77.24(10) . . . no
N7 Co2 N8 77.01(10) . . . no
N11 Co2 N12 77.08(11) . . . no
N8 Co2 N10 94.08(11) . . . no
N8 Co2 N11 169.94(11) . . . no
N7 Co2 N9 97.36(10) . . . no
N7 Co2 N10 169.61(11) . . . no
N7 Co2 N11 97.62(11) . . . no
N7 Co2 N12 91.12(11) . . . no
N8 Co2 N9 94.62(10) . . . no
N10 Co2 N12 94.94(11) . . . no
N9 Co2 N10 77.80(11) . . . no
N9 Co2 N11 94.51(11) . . . no
N8 Co2 N12 94.38(11) . . . no
N10 Co2 N11 91.97(11) . . . no
N9 Co2 N12 168.81(11) . . . no
Nb1 O2 C61 122.41(18) . . . no
Nb1 O3 C62 120.03(18) . . . no
Nb1 O6 C63 121.2(2) . . . no
Nb1 O7 C64 121.3(2) . . . no
Nb1 O10 C65 120.8(2) . . . no
Nb1 O11 C66 117.0(2) . . . no
H141 O14 H142 107(4) . . . no
H151 O15 H152 105(4) . . . no
Co1 N1 C5 115.9(2) . . . no
Co1 N1 C1 125.9(2) . . . no
C1 N1 C5 118.2(3) . . . no
Co1 N2 C6 114.7(2) . . . no
Co1 N2 C10 125.7(2) . . . no
C6 N2 C10 118.9(3) . . . no
Co1 N3 C15 115.3(2) . . . no
Co1 N3 C11 126.0(2) . . . no
C11 N3 C15 118.6(3) . . . no
Co1 N4 C16 116.8(2) . . . no
Co1 N4 C20 124.7(2) . . . no
C16 N4 C20 118.5(3) . . . no
Co1 N5 C25 115.7(2) . . . no
Co1 N5 C21 125.8(2) . . . no
C21 N5 C25 118.4(3) . . . no
Co1 N6 C26 115.2(2) . . . no
C26 N6 C30 118.4(3) . . . no
Co1 N6 C30 126.4(2) . . . no
H161 O16 H162 103(5) . . . no
Co2 N7 C31 125.1(3) . . . no
C31 N7 C35 118.6(3) . . . no
Co2 N7 C35 116.3(2) . . . no
Co2 N8 C40 125.7(2) . . . no
C36 N8 C40 118.0(3) . . . no
Co2 N8 C36 115.8(2) . . . no
C41 N9 C45 119.0(3) . . . no
Co2 N9 C45 115.3(2) . . . no
Co2 N9 C41 125.6(2) . . . no
C46 N10 C50 119.1(3) . . . no
Co2 N10 C50 126.1(3) . . . no
Co2 N10 C46 114.7(2) . . . no
Co2 N11 C55 115.5(2) . . . no
C51 N11 C55 118.4(3) . . . no
Co2 N11 C51 126.2(2) . . . no
Co2 N12 C56 115.4(2) . . . no
C56 N12 C60 118.8(3) . . . no
Co2 N12 C60 125.8(2) . . . no
H171 O17 H172 102(4) . . . no
H181 O18 H182 107(3) . . . no
H191 O19 H192 105(4) . . . no
H201 O20 H202 106(4) . . . no
N1 C1 C2 122.8(3) . . . no
C1 C2 C3 118.9(3) . . . no
C2 C3 C4 119.3(4) . . . no
C3 C4 C5 119.0(3) . . . no
N1 C5 C6 115.1(3) . . . no
C4 C5 C6 123.2(3) . . . no
N1 C5 C4 121.7(3) . . . no
N2 C6 C5 116.4(3) . . . no
C5 C6 C7 122.6(3) . . . no
N2 C6 C7 121.0(3) . . . no
C6 C7 C8 119.3(3) . . . no
C7 C8 C9 119.4(4) . . . no
C8 C9 C10 118.6(3) . . . no
N2 C10 C9 122.9(3) . . . no
N3 C11 C12 122.8(3) . . . no
C11 C12 C13 119.1(4) . . . no
C12 C13 C14 119.5(4) . . . no
C13 C14 C15 118.3(3) . . . no
C14 C15 C16 122.2(3) . . . no
N3 C15 C16 116.1(3) . . . no
N3 C15 C14 121.7(3) . . . no
N4 C16 C17 122.0(3) . . . no
N4 C16 C15 114.5(3) . . . no
C15 C16 C17 123.5(3) . . . no
C16 C17 C18 118.7(3) . . . no
C17 C18 C19 120.0(4) . . . no
C18 C19 C20 118.9(4) . . . no
N4 C20 C19 121.9(4) . . . no
N5 C21 C22 122.2(4) . . . no
C21 C22 C23 118.8(4) . . . no
C22 C23 C24 119.0(4) . . . no
C23 C24 C25 119.7(4) . . . no
C24 C25 C26 122.5(3) . . . no
N5 C25 C24 121.9(3) . . . no
N5 C25 C26 115.6(3) . . . no
N6 C26 C25 115.9(3) . . . no
C25 C26 C27 123.5(3) . . . no
N6 C26 C27 120.6(3) . . . no
C26 C27 C28 120.7(3) . . . no
C27 C28 C29 119.2(4) . . . no
C28 C29 C30 117.7(3) . . . no
N6 C30 C29 123.4(3) . . . no
N1 C1 H1 118.59 . . . no
C2 C1 H1 118.58 . . . no
C1 C2 H2 120.47 . . . no
C3 C2 H2 120.61 . . . no
C4 C3 H3 120.42 . . . no
C2 C3 H3 120.30 . . . no
C5 C4 H4 120.55 . . . no
C3 C4 H4 120.50 . . . no
C8 C7 H7 120.36 . . . no
C6 C7 H7 120.37 . . . no
C9 C8 H8 120.29 . . . no
C7 C8 H8 120.30 . . . no
C8 C9 H9 120.64 . . . no
C10 C9 H9 120.72 . . . no
C9 C10 H10 118.56 . . . no
N2 C10 H10 118.58 . . . no
N3 C11 H11 118.56 . . . no
C12 C11 H11 118.64 . . . no
C13 C12 H12 120.51 . . . no
C11 C12 H12 120.40 . . . no
C12 C13 H13 120.25 . . . no
C14 C13 H13 120.21 . . . no
C13 C14 H14 120.84 . . . no
C15 C14 H14 120.91 . . . no
C18 C17 H17 120.69 . . . no
C16 C17 H17 120.62 . . . no
C17 C18 H18 120.06 . . . no
C19 C18 H18 119.96 . . . no
C18 C19 H19 120.51 . . . no
C20 C19 H19 120.57 . . . no
C19 C20 H20 119.03 . . . no
N4 C20 H20 119.10 . . . no
C22 C21 H21 118.95 . . . no
N5 C21 H21 118.83 . . . no
H211 O21 H212 106(4) . . . no
C21 C22 H22 120.60 . . . no
C23 C22 H22 120.62 . . . no
C24 C23 H23 120.53 . . . no
C22 C23 H23 120.51 . . . no
C25 C24 H24 120.15 . . . no
C23 C24 H24 120.15 . . . no
C28 C27 H27 119.63 . . . no
C26 C27 H27 119.65 . . . no
C27 C28 H28 120.41 . . . no
C29 C28 H28 120.38 . . . no
C30 C29 H29 121.14 . . . no
C28 C29 H29 121.14 . . . no
N6 C30 H30 118.29 . . . no
C29 C30 H30 118.32 . . . no
N7 C31 C32 121.5(4) . . . no
C31 C32 C33 119.8(4) . . . no
C32 C33 C34 119.7(4) . . . no
C33 C34 C35 118.3(4) . . . no
C34 C35 C36 122.7(3) . . . no
N7 C35 C36 115.2(3) . . . no
N7 C35 C34 122.0(3) . . . no
N8 C36 C35 114.9(3) . . . no
N8 C36 C37 121.9(3) . . . no
C35 C36 C37 123.2(3) . . . no
C36 C37 C38 119.4(4) . . . no
C37 C38 C39 119.6(4) . . . no
C38 C39 C40 119.0(4) . . . no
N8 C40 C39 122.0(4) . . . no
N9 C41 C42 122.7(3) . . . no
C41 C42 C43 118.6(4) . . . no
C42 C43 C44 119.4(4) . . . no
C43 C44 C45 120.3(4) . . . no
C44 C45 C46 123.6(3) . . . no
N9 C45 C46 116.5(3) . . . no
N9 C45 C44 119.9(3) . . . no
N10 C46 C47 120.1(3) . . . no
C45 C46 C47 124.3(3) . . . no
N10 C46 C45 115.6(3) . . . no
C46 C47 C48 120.1(4) . . . no
C47 C48 C49 119.6(4) . . . no
C48 C49 C50 119.2(4) . . . no
N10 C50 C49 121.9(4) . . . no
N11 C51 C52 123.1(3) . . . no
C51 C52 C53 118.3(4) . . . no
C52 C53 C54 118.9(4) . . . no
C53 C54 C55 120.2(4) . . . no
C54 C55 C56 123.5(3) . . . no
N11 C55 C56 115.4(3) . . . no
N11 C55 C54 121.1(3) . . . no
C55 C56 C57 122.7(3) . . . no
N12 C56 C57 120.6(3) . . . no
N12 C56 C55 116.7(3) . . . no
C56 C57 C58 119.3(3) . . . no
C57 C58 C59 120.1(4) . . . no
C58 C59 C60 117.9(4) . . . no
N12 C60 C59 123.4(4) . . . no
H221 O22 H222 107(4) . . . no
N7 C31 H31 119.24 . . . no
C32 C31 H31 119.23 . . . no
C31 C32 H32 120.02 . . . no
C33 C32 H32 120.14 . . . no
C34 C33 H33 119.99 . . . no
C32 C33 H33 120.30 . . . no
C33 C34 H34 120.85 . . . no
C35 C34 H34 120.84 . . . no
C38 C37 H37 120.32 . . . no
C36 C37 H37 120.28 . . . no
C37 C38 H38 120.12 . . . no
C39 C38 H38 120.25 . . . no
C38 C39 H39 120.48 . . . no
C40 C39 H39 120.51 . . . no
C39 C40 H40 119.00 . . . no
N8 C40 H40 119.04 . . . no
N9 C41 H41 118.61 . . . no
C42 C41 H41 118.66 . . . no
C43 C42 H42 120.75 . . . no
C41 C42 H42 120.68 . . . no
C42 C43 H43 120.32 . . . no
C44 C43 H43 120.26 . . . no
C45 C44 H44 119.84 . . . no
C43 C44 H44 119.88 . . . no
C46 C47 H47 119.92 . . . no
C48 C47 H47 119.96 . . . no
C49 C48 H48 120.09 . . . no
C47 C48 H48 120.32 . . . no
C50 C49 H49 120.39 . . . no
C48 C49 H49 120.45 . . . no
C49 C50 H50 119.03 . . . no
N10 C50 H50 119.06 . . . no
C52 C51 H51 118.43 . . . no
N11 C51 H51 118.44 . . . no
C51 C52 H52 120.80 . . . no
C53 C52 H52 120.94 . . . no
C54 C53 H53 120.53 . . . no
C52 C53 H53 120.55 . . . no
C55 C54 H54 119.81 . . . no
C53 C54 H54 119.98 . . . no
C58 C57 H57 120.38 . . . no
C56 C57 H57 120.37 . . . no
C59 C58 H58 119.91 . . . no
C57 C58 H58 120.01 . . . no
C58 C59 H59 121.11 . . . no
C60 C59 H59 121.02 . . . no
N12 C60 H60 118.26 . . . no
C59 C60 H60 118.35 . . . no
O4 C61 C62 121.3(3) . . . no
O2 C61 O4 126.1(3) . . . no
O2 C61 C62 112.7(3) . . . no
O3 C62 C61 113.0(3) . . . no
O5 C62 C61 121.3(3) . . . no
O3 C62 O5 125.8(3) . . . no
O6 C63 O8 126.2(3) . . . no
O8 C63 C64 122.3(3) . . . no
O6 C63 C64 111.5(3) . . . no
O7 C64 O9 125.9(3) . . . no
O9 C64 C63 121.6(3) . . . no
O7 C64 C63 112.5(3) . . . no
O10 C65 C66 113.8(3) . . . no
O12 C65 C66 121.1(3) . . . no
O10 C65 O12 125.2(3) . . . no
O13 C66 C65 120.3(3) . . . no
O11 C66 O13 125.5(3) . . . no
O11 C66 C65 114.2(3) . . . no
H231 O23 H232 106(4) . . . no
H241 O24 H242 100.33 . . . no
H251 O25 H252 105(3) . . . no

loop_
_geom_bond_atom_site_label_1
_geom_bond_atom_site_label_2
_geom_bond_distance
_geom_bond_site_symmetry_1
_geom_bond_site_symmetry_2
_geom_bond_publ_flag
Nb1 O7 2.109(2) . . no
Nb1 O10 2.102(2) . . no
Nb1 O11 2.212(2) . . no
Nb1 O3 2.180(2) . . no
Nb1 O1 1.722(2) . . no
Nb1 O2 2.122(2) . . no
Nb1 O6 2.140(2) . . no
Co1 N4 2.108(3) . . no
Co1 N1 2.125(2) . . no
Co1 N2 2.132(3) . . no
Co1 N3 2.127(3) . . no
Co1 N5 2.131(3) . . no
Co1 N6 2.138(3) . . no
Co2 N7 2.111(3) . . no
Co2 N8 2.123(3) . . no
Co2 N9 2.102(3) . . no
Co2 N10 2.123(3) . . no
Co2 N11 2.136(3) . . no
Co2 N12 2.122(3) . . no
O2 C61 1.284(4) . . no
O3 C62 1.286(4) . . no
O4 C61 1.221(4) . . no
O5 C62 1.230(4) . . no
O6 C63 1.280(4) . . no
O7 C64 1.278(4) . . no
O8 C63 1.210(4) . . no
O9 C64 1.220(4) . . no
O10 C65 1.286(4) . . no
O11 C66 1.274(4) . . no
O12 C65 1.223(4) . . no
O13 C66 1.233(4) . . no
O14 H142 0.84(3) . . no
O14 H141 0.83(3) . . no
O15 H151 0.83(4) . . no
O15 H152 0.84(4) . . no
N1 C5 1.350(4) . . no
N1 C1 1.351(4) . . no
N2 C10 1.329(4) . . no
N2 C6 1.349(4) . . no
N3 C15 1.348(4) . . no
N3 C11 1.333(4) . . no
N4 C20 1.355(5) . . no
N4 C16 1.351(4) . . no
N5 C21 1.346(4) . . no
N5 C25 1.351(4) . . no
N6 C30 1.342(4) . . no
N6 C26 1.356(4) . . no
O16 H161 0.85(5) . . no
O16 H162 0.84(4) . . no
N7 C35 1.348(4) . . no
N7 C31 1.343(5) . . no
N8 C40 1.351(5) . . no
N8 C36 1.350(4) . . no
N9 C41 1.341(4) . . no
N9 C45 1.347(4) . . no
N10 C50 1.341(5) . . no
N10 C46 1.357(4) . . no
N11 C55 1.349(4) . . no
N11 C51 1.346(4) . . no
N12 C60 1.346(5) . . no
N12 C56 1.344(4) . . no
O17 H171 0.84(4) . . no
O17 H172 0.84(2) . . no
O18 H182 0.83(3) . . no
O18 H181 0.83(3) . . no
O19 H192 0.84(4) . . no
O19 H191 0.838(11) . . no
O20 H202 0.83(3) . . no
O20 H201 0.84(5) . . no
C1 C2 1.365(5) . . no
C2 C3 1.373(6) . . no
C3 C4 1.391(6) . . no
C4 C5 1.378(5) . . no
C5 C6 1.486(4) . . no
C6 C7 1.386(4) . . no
C7 C8 1.387(5) . . no
C8 C9 1.358(6) . . no
C9 C10 1.386(5) . . no
C11 C12 1.393(5) . . no
C12 C13 1.348(6) . . no
C13 C14 1.407(5) . . no
C14 C15 1.395(5) . . no
C15 C16 1.491(5) . . no
C16 C17 1.388(5) . . no
C17 C18 1.382(6) . . no
C18 C19 1.371(6) . . no
C19 C20 1.389(6) . . no
C21 C22 1.405(6) . . no
C22 C23 1.384(6) . . no
C23 C24 1.376(6) . . no
C24 C25 1.393(5) . . no
C25 C26 1.484(5) . . no
C26 C27 1.374(5) . . no
C27 C28 1.368(6) . . no
C28 C29 1.384(6) . . no
C29 C30 1.377(5) . . no
C1 H1 0.9295 . . no
C2 H2 0.9291 . . no
C3 H3 0.9295 . . no
C4 H4 0.9313 . . no
C7 H7 0.9296 . . no
C8 H8 0.9304 . . no
C9 H9 0.9288 . . no
C10 H10 0.9300 . . no
C11 H11 0.9289 . . no
C12 H12 0.9293 . . no
C13 H13 0.9306 . . no
C14 H14 0.9301 . . no
C17 H17 0.9296 . . no
C18 H18 0.9300 . . no
C19 H19 0.9302 . . no
C20 H20 0.9308 . . no
C21 H21 0.9299 . . no
O21 H212 0.84(2) . . no
O21 H211 0.82(3) . . no
C22 H22 0.9289 . . no
C23 H23 0.9310 . . no
C24 H24 0.9294 . . no
C27 H27 0.9299 . . no
C28 H28 0.9293 . . no
C29 H29 0.9298 . . no
C30 H30 0.9297 . . no
C31 C32 1.388(6) . . no
C32 C33 1.344(6) . . no
C33 C34 1.391(6) . . no
C34 C35 1.383(5) . . no
C35 C36 1.490(5) . . no
C36 C37 1.384(5) . . no
C37 C38 1.367(6) . . no
C38 C39 1.363(6) . . no
C39 C40 1.393(6) . . no
C41 C42 1.397(5) . . no
C42 C43 1.355(6) . . no
C43 C44 1.375(6) . . no
C44 C45 1.405(5) . . no
C45 C46 1.465(5) . . no
C46 C47 1.398(5) . . no
C47 C48 1.363(6) . . no
C48 C49 1.360(6) . . no
C49 C50 1.390(6) . . no
C51 C52 1.382(6) . . no
C52 C53 1.392(6) . . no
C53 C54 1.369(6) . . no
C54 C55 1.392(5) . . no
C55 C56 1.471(4) . . no
C56 C57 1.398(5) . . no
C57 C58 1.383(6) . . no
C58 C59 1.368(6) . . no
C59 C60 1.375(6) . . no
O22 H221 0.83(3) . . no
O22 H222 0.82(3) . . no
C31 H31 0.9301 . . no
C32 H32 0.9304 . . no
C33 H33 0.9302 . . no
C34 H34 0.9301 . . no
C37 H37 0.9305 . . no
C38 H38 0.9304 . . no
C39 H39 0.9300 . . no
C40 H40 0.9287 . . no
C41 H41 0.9317 . . no
C42 H42 0.9306 . . no
C43 H43 0.9310 . . no
C44 H44 0.9315 . . no
C47 H47 0.9315 . . no
C48 H48 0.9314 . . no
C49 H49 0.9295 . . no
C50 H50 0.9308 . . no
C51 H51 0.9301 . . no
C52 H52 0.9294 . . no
C53 H53 0.9308 . . no
C54 H54 0.9304 . . no
C57 H57 0.9291 . . no
C58 H58 0.9299 . . no
C59 H59 0.9302 . . no
C60 H60 0.9305 . . no
C61 C62 1.532(4) . . no
C63 C64 1.537(5) . . no
C65 C66 1.553(5) . . no
O23 H231 0.84(3) . . no
O23 H232 0.84(5) . . no
O24 H241 0.8761 . . no
O24 H242 0.85(5) . . no
O25 H251 0.838(12) . . no
O25 H252 0.84(2) . . no

loop_
_geom_hbond_atom_site_label_D
_geom_hbond_atom_site_label_H
_geom_hbond_atom_site_label_A
_geom_hbond_distance_DH
_geom_hbond_distance_HA
_geom_hbond_distance_DA
_geom_hbond_angle_DHA
_geom_hbond_site_symmetry_A
_geom_hbond_publ_flag
O14 H141 O1 0.83(3) 2.09(3) 2.908(4) 167(3) . no
O14 H142 O15 0.84(3) 2.02(3) 2.837(5) 162(4) . no
O15 H151 O17 0.83(4) 2.33(4) 2.765(5) 113(3) 4_745 no
O15 H152 O16 0.84(4) 1.99(4) 2.762(5) 153(4) . no
O16 H161 O12 0.85(5) 2.21(5) 2.909(5) 139(4) . no
O16 H162 Cl1 0.84(4) 2.70(5) 3.125(5) 113(4) 1_655 no
O17 H171 O11 0.84(4) 2.21(4) 2.990(4) 154(4) . no
O17 H171 O13 0.84(4) 2.48(4) 3.242(4) 150(4) . no
O17 H172 O18 0.84(2) 2.01(4) 2.752(5) 146(4) . no
O18 H181 O9 0.83(3) 2.28(3) 3.048(5) 154(3) . no
O18 H182 O20 0.83(3) 2.06(3) 2.763(5) 142(3) 4_655 no
O19 H191 O9 0.838(11) 2.07(2) 2.849(4) 154(4) . no
O19 H192 Cl1 0.84(4) 2.51(3) 3.290(3) 155(4) . no
O20 H201 Cl1 0.84(5) 2.47(4) 3.184(4) 144(4) . no
O20 H202 O21 0.83(3) 2.14(3) 2.762(6) 132(2) . no
O21 H211 O22 0.82(3) 2.14(4) 2.749(5) 131(4) . no
O21 H212 O24 0.84(2) 2.18(2) 2.962(6) 155(4) . no
O22 H221 O19 0.83(3) 2.03(4) 2.793(4) 152(3) 4_645 no
O22 H222 O23 0.82(3) 2.31(3) 2.745(4) 114(3) . no
O23 H231 O14 0.84(3) 1.95(3) 2.776(5) 167(4) . no
O23 H232 O13 0.84(5) 2.03(5) 2.813(5) 155(4) 4_745 no
O24 H241 Cl1 0.8800 2.6400 3.265(5) 129.00 . no
O24 H242 O25 0.85(5) 2.21(5) 2.902(5) 140(5) . no
O25 H251 O5 0.838(12) 2.005(17) 2.798(4) 157(4) 2_665 no
O25 H252 O8 0.84(2) 1.96(2) 2.794(4) 171(3) . no
C4 H4 O5 0.9300 2.4300 3.341(4) 165.00 1_455 no
C7 H7 O5 0.9300 2.5700 3.454(4) 160.00 1_455 no
C12 H12 Cl1 0.9300 2.7900 3.521(4) 136.00 . no
C14 H14 O4 0.9300 2.5500 3.419(4) 156.00 . no
C31 H31 O21 0.9300 2.5900 3.361(6) 140.00 4_655 no
C37 H37 O4 0.9300 2.5900 3.479(5) 160.00 . no
C38 H38 O6 0.9300 2.3900 3.245(5) 152.00 2_664 no
C39 H39 O12 0.9300 2.5000 3.430(5) 173.00 2_664 no
C42 H42 Cl1 0.9300 2.7900 3.663(4) 156.00 . no
C44 H44 O5 0.9300 2.3900 3.313(5) 169.00 1_455 no
C59 H59 O13 0.9300 2.5700 3.194(5) 125.00 3_465 no

loop_
_geom_torsion_atom_site_label_1
_geom_torsion_atom_site_label_2
_geom_torsion_atom_site_label_3
_geom_torsion_atom_site_label_4
_geom_torsion
_geom_torsion_site_symmetry_1
_geom_torsion_site_symmetry_2
_geom_torsion_site_symmetry_3
_geom_torsion_site_symmetry_4
_geom_torsion_publ_flag
O11 Nb1 O2 C61 80.7(3) . . . . no
O1 Nb1 O3 C62 96.2(2) . . . . no
O2 Nb1 O3 C62 0.7(2) . . . . no
O6 Nb1 O3 C62 -164.7(2) . . . . no
O7 Nb1 O3 C62 -21.7(3) . . . . no
O10 Nb1 O3 C62 -170.4(3) . . . . no
O11 Nb1 O3 C62 -94.6(2) . . . . no
O1 Nb1 O6 C63 -106.1(3) . . . . no
O2 Nb1 O6 C63 -3.4(3) . . . . no
O3 Nb1 O6 C63 153.8(2) . . . . no
O7 Nb1 O6 C63 -1.5(3) . . . . no
O10 Nb1 O6 C63 159.4(3) . . . . no
O11 Nb1 O6 C63 84.8(3) . . . . no
O1 Nb1 O7 C64 96.0(3) . . . . no
O2 Nb1 O7 C64 -172.3(3) . . . . no
O3 Nb1 O7 C64 -149.6(2) . . . . no
O6 Nb1 O7 C64 9.0(3) . . . . no
O10 Nb1 O7 C64 -20.4(3) . . . . no
O11 Nb1 O7 C64 -77.8(3) . . . . no
O1 Nb1 O10 C65 177.8(2) . . . . no
O2 Nb1 O10 C65 70.5(3) . . . . no
O3 Nb1 O10 C65 84.6(2) . . . . no
O6 Nb1 O10 C65 -92.0(2) . . . . no
O7 Nb1 O10 C65 -62.8(3) . . . . no
O11 Nb1 O10 C65 -1.9(2) . . . . no
O2 Nb1 O11 C66 -139.9(2) . . . . no
O1 Nb1 O2 C61 -92.5(3) . . . . no
O3 Nb1 O2 C61 0.1(2) . . . . no
O6 Nb1 O2 C61 166.5(2) . . . . no
O7 Nb1 O2 C61 164.6(3) . . . . no
O10 Nb1 O2 C61 14.2(3) . . . . no
O10 Nb1 O11 C66 4.7(2) . . . . no
O3 Nb1 O11 C66 -68.6(2) . . . . no
O6 Nb1 O11 C66 78.2(2) . . . . no
O7 Nb1 O11 C66 150.8(2) . . . . no
N2 Co1 N1 C5 4.4(2) . . . . no
N3 Co1 N1 C1 -80.4(3) . . . . no
N3 Co1 N1 C5 99.0(2) . . . . no
N2 Co1 N1 C1 -174.9(3) . . . . no
N1 Co1 N2 C6 -7.1(2) . . . . no
N1 Co1 N2 C10 -177.0(3) . . . . no
N3 Co1 N2 C6 -101.3(2) . . . . no
N5 Co1 N1 C1 16.2(3) . . . . no
N5 Co1 N1 C5 -164.5(2) . . . . no
N6 Co1 N1 C1 93.3(3) . . . . no
N6 Co1 N1 C5 -87.4(2) . . . . no
N6 Co1 N2 C10 -86.9(3) . . . . no
N1 Co1 N3 C11 9.3(3) . . . . no
N1 Co1 N3 C15 -173.7(2) . . . . no
N2 Co1 N3 C11 87.1(3) . . . . no
N2 Co1 N3 C15 -95.9(2) . . . . no
N4 Co1 N3 C11 -178.2(3) . . . . no
N4 Co1 N3 C15 -1.1(2) . . . . no
N5 Co1 N3 C11 -86.4(3) . . . . no
N5 Co1 N3 C15 90.6(2) . . . . no
N2 Co1 N4 C16 94.6(2) . . . . no
N2 Co1 N4 C20 -85.5(3) . . . . no
N3 Co1 N2 C10 88.7(3) . . . . no
N4 Co1 N2 C6 -179.1(2) . . . . no
N4 Co1 N2 C10 11.0(3) . . . . no
N6 Co1 N2 C6 83.1(2) . . . . no
N5 Co1 N4 C16 -95.3(2) . . . . no
N5 Co1 N4 C20 84.6(3) . . . . no
N6 Co1 N4 C16 -172.7(2) . . . . no
N6 Co1 N4 C20 7.2(3) . . . . no
N1 Co1 N5 C21 -92.7(3) . . . . no
N1 Co1 N5 C25 82.5(2) . . . . no
N3 Co1 N5 C21 3.3(3) . . . . no
N3 Co1 N5 C25 178.4(2) . . . . no
N4 Co1 N5 C21 80.8(3) . . . . no
N4 Co1 N5 C25 -104.1(2) . . . . no
N6 Co1 N5 C21 177.9(3) . . . . no
N6 Co1 N5 C25 -6.9(2) . . . . no
N1 Co1 N6 C26 -89.7(2) . . . . no
N1 Co1 N6 C30 89.4(3) . . . . no
N2 Co1 N6 C26 -167.1(2) . . . . no
N2 Co1 N6 C30 12.0(3) . . . . no
N4 Co1 N6 C26 96.7(2) . . . . no
N4 Co1 N6 C30 -84.1(3) . . . . no
N5 Co1 N6 C26 5.4(2) . . . . no
N5 Co1 N6 C30 -175.5(3) . . . . no
N3 Co1 N4 C20 -179.9(3) . . . . no
N3 Co1 N4 C16 0.2(2) . . . . no
N11 Co2 N7 C35 -166.9(2) . . . . no
N11 Co2 N7 C31 13.6(3) . . . . no
N7 Co2 N8 C36 -7.8(2) . . . . no
N7 Co2 N8 C40 -178.6(3) . . . . no
N9 Co2 N8 C36 -104.3(2) . . . . no
N9 Co2 N8 C40 84.9(3) . . . . no
N10 Co2 N8 C36 177.7(2) . . . . no
N12 Co2 N7 C31 90.7(3) . . . . no
N12 Co2 N7 C35 -89.8(2) . . . . no
N11 Co2 N12 C60 -179.6(3) . . . . no
N12 Co2 N8 C40 -88.5(3) . . . . no
N7 Co2 N9 C41 11.4(3) . . . . no
N7 Co2 N9 C45 -171.5(2) . . . . no
N8 Co2 N9 C41 88.9(3) . . . . no
N8 Co2 N9 C45 -94.1(2) . . . . no
N10 Co2 N9 C41 -177.9(3) . . . . no
N10 Co2 N9 C45 -0.9(2) . . . . no
N11 Co2 N9 C41 -86.9(3) . . . . no
N11 Co2 N9 C45 90.2(2) . . . . no
N8 Co2 N10 C46 93.1(2) . . . . no
N8 Co2 N10 C50 -82.6(3) . . . . no
N9 Co2 N10 C46 -0.8(2) . . . . no
N9 Co2 N10 C50 -176.5(3) . . . . no
N11 Co2 N10 C46 -95.0(2) . . . . no
N11 Co2 N10 C50 89.3(3) . . . . no
N8 Co2 N7 C31 -175.1(3) . . . . no
N8 Co2 N7 C35 4.4(2) . . . . no
N9 Co2 N7 C31 -82.0(3) . . . . no
N9 Co2 N7 C35 97.5(2) . . . . no
N9 Co2 N11 C55 -171.7(2) . . . . no
N10 Co2 N11 C51 85.2(3) . . . . no
N10 Co2 N11 C55 -93.8(2) . . . . no
N12 Co2 N11 C51 179.8(3) . . . . no
N12 Co2 N11 C55 0.8(2) . . . . no
N7 Co2 N12 C56 -98.8(2) . . . . no
N7 Co2 N12 C60 82.8(3) . . . . no
N8 Co2 N12 C56 -175.8(2) . . . . no
N8 Co2 N12 C60 5.8(3) . . . . no
N10 Co2 N12 C56 89.7(2) . . . . no
N10 Co2 N12 C60 -88.7(3) . . . . no
N11 Co2 N12 C56 -1.2(2) . . . . no
N12 Co2 N10 C46 -172.2(2) . . . . no
N12 Co2 N10 C50 12.2(3) . . . . no
N7 Co2 N11 C51 -90.8(3) . . . . no
N7 Co2 N11 C55 90.2(2) . . . . no
N9 Co2 N11 C51 7.3(3) . . . . no
N12 Co2 N8 C36 82.4(2) . . . . no
N10 Co2 N8 C40 6.8(3) . . . . no
Nb1 O2 C61 O4 178.6(3) . . . . no
Nb1 O2 C61 C62 -0.8(4) . . . . no
Nb1 O3 C62 O5 177.7(3) . . . . no
Nb1 O3 C62 C61 -1.3(3) . . . . no
Nb1 O6 C63 O8 178.0(3) . . . . no
Nb1 O6 C63 C64 -4.3(4) . . . . no
Nb1 O7 C64 O9 165.9(3) . . . . no
Nb1 O7 C64 C63 -13.6(4) . . . . no
Nb1 O10 C65 C66 -0.6(3) . . . . no
Nb1 O10 C65 O12 -179.3(3) . . . . no
Nb1 O11 C66 O13 172.6(3) . . . . no
Nb1 O11 C66 C65 -6.3(4) . . . . no
C1 N1 C5 C4 -0.9(5) . . . . no
C1 N1 C5 C6 178.1(3) . . . . no
C5 N1 C1 C2 -1.2(5) . . . . no
Co1 N1 C1 C2 178.1(3) . . . . no
Co1 N1 C5 C4 179.8(3) . . . . no
Co1 N1 C5 C6 -1.3(3) . . . . no
Co1 N2 C6 C7 -171.5(2) . . . . no
C6 N2 C10 C9 1.3(5) . . . . no
Co1 N2 C10 C9 170.9(3) . . . . no
C10 N2 C6 C7 -0.9(4) . . . . no
Co1 N2 C6 C5 8.6(3) . . . . no
C10 N2 C6 C5 179.3(3) . . . . no
Co1 N3 C11 C12 176.1(3) . . . . no
C11 N3 C15 C16 179.1(3) . . . . no
Co1 N3 C15 C14 -177.6(2) . . . . no
C15 N3 C11 C12 -0.9(5) . . . . no
C11 N3 C15 C14 -0.4(5) . . . . no
Co1 N3 C15 C16 1.9(4) . . . . no
Co1 N4 C16 C15 0.7(4) . . . . no
C16 N4 C20 C19 -0.9(5) . . . . no
Co1 N4 C16 C17 179.8(3) . . . . no
C20 N4 C16 C15 -179.2(3) . . . . no
C20 N4 C16 C17 -0.1(5) . . . . no
Co1 N4 C20 C19 179.2(3) . . . . no
Co1 N5 C21 C22 173.8(3) . . . . no
C21 N5 C25 C26 -177.1(3) . . . . no
Co1 N5 C25 C24 -172.5(3) . . . . no
C25 N5 C21 C22 -1.2(5) . . . . no
C21 N5 C25 C24 3.1(5) . . . . no
Co1 N5 C25 C26 7.4(4) . . . . no
C30 N6 C26 C27 -0.5(5) . . . . no
Co1 N6 C30 C29 179.8(2) . . . . no
C30 N6 C26 C25 177.5(3) . . . . no
Co1 N6 C26 C25 -3.3(4) . . . . no
Co1 N6 C26 C27 178.7(3) . . . . no
C26 N6 C30 C29 -1.1(5) . . . . no
C31 N7 C35 C34 -1.1(5) . . . . no
C35 N7 C31 C32 -0.1(5) . . . . no
C31 N7 C35 C36 178.7(3) . . . . no
Co2 N7 C35 C36 -0.8(4) . . . . no
Co2 N7 C31 C32 179.4(3) . . . . no
Co2 N7 C35 C34 179.4(3) . . . . no
C36 N8 C40 C39 0.3(5) . . . . no
Co2 N8 C36 C37 -170.5(3) . . . . no
C40 N8 C36 C37 1.1(5) . . . . no
Co2 N8 C36 C35 9.7(4) . . . . no
C40 N8 C36 C35 -178.7(3) . . . . no
Co2 N8 C40 C39 171.0(3) . . . . no
Co2 N9 C45 C44 -179.1(3) . . . . no
Co2 N9 C41 C42 176.9(3) . . . . no
C41 N9 C45 C46 179.6(3) . . . . no
Co2 N9 C45 C46 2.3(4) . . . . no
C41 N9 C45 C44 -1.8(5) . . . . no
C45 N9 C41 C42 -0.1(5) . . . . no
C50 N10 C46 C47 -0.9(5) . . . . no
Co2 N10 C50 C49 175.8(3) . . . . no
C50 N10 C46 C45 178.2(3) . . . . no
Co2 N10 C46 C45 2.2(4) . . . . no
C46 N10 C50 C49 0.3(6) . . . . no
Co2 N10 C46 C47 -176.9(3) . . . . no
Co2 N11 C55 C54 179.1(3) . . . . no
C51 N11 C55 C56 -179.4(3) . . . . no
Co2 N11 C55 C56 -0.3(4) . . . . no
C51 N11 C55 C54 0.1(5) . . . . no
C55 N11 C51 C52 -0.2(5) . . . . no
Co2 N11 C51 C52 -179.2(3) . . . . no
C60 N12 C56 C57 1.8(5) . . . . no
C56 N12 C60 C59 -2.6(6) . . . . no
Co2 N12 C56 C55 1.5(4) . . . . no
C60 N12 C56 C55 180.0(3) . . . . no
Co2 N12 C60 C59 175.8(3) . . . . no
Co2 N12 C56 C57 -176.7(3) . . . . no
N1 C1 C2 C3 2.3(6) . . . . no
C1 C2 C3 C4 -1.3(6) . . . . no
C2 C3 C4 C5 -0.7(6) . . . . no
C3 C4 C5 C6 -177.0(3) . . . . no
C3 C4 C5 N1 1.8(5) . . . . no
N1 C5 C6 N2 -4.9(4) . . . . no
C4 C5 C6 C7 -5.9(5) . . . . no
C4 C5 C6 N2 174.0(3) . . . . no
N1 C5 C6 C7 175.3(3) . . . . no
N2 C6 C7 C8 0.4(5) . . . . no
C5 C6 C7 C8 -179.8(3) . . . . no
C6 C7 C8 C9 -0.4(5) . . . . no
C7 C8 C9 C10 0.7(5) . . . . no
C8 C9 C10 N2 -1.3(5) . . . . no
N3 C11 C12 C13 0.5(6) . . . . no
C11 C12 C13 C14 1.1(6) . . . . no
C12 C13 C14 C15 -2.2(5) . . . . no
C13 C14 C15 C16 -177.6(3) . . . . no
C13 C14 C15 N3 1.9(5) . . . . no
C14 C15 C16 C17 -1.3(5) . . . . no
N3 C15 C16 C17 179.2(3) . . . . no
N3 C15 C16 N4 -1.7(4) . . . . no
C14 C15 C16 N4 177.8(3) . . . . no
C15 C16 C17 C18 179.3(3) . . . . no
N4 C16 C17 C18 0.3(5) . . . . no
C16 C17 C18 C19 0.6(6) . . . . no
C17 C18 C19 C20 -1.6(6) . . . . no
C18 C19 C20 N4 1.8(6) . . . . no
N5 C21 C22 C23 -1.3(6) . . . . no
C21 C22 C23 C24 1.9(6) . . . . no
C22 C23 C24 C25 -0.2(6) . . . . no
C23 C24 C25 C26 177.7(4) . . . . no
C23 C24 C25 N5 -2.4(6) . . . . no
N5 C25 C26 C27 175.3(3) . . . . no
C24 C25 C26 N6 177.1(3) . . . . no
C24 C25 C26 C27 -4.9(5) . . . . no
N5 C25 C26 N6 -2.7(4) . . . . no
C25 C26 C27 C28 -176.2(4) . . . . no
N6 C26 C27 C28 1.7(6) . . . . no
C26 C27 C28 C29 -1.2(6) . . . . no
C27 C28 C29 C30 -0.4(6) . . . . no
C28 C29 C30 N6 1.6(5) . . . . no
N7 C31 C32 C33 0.3(6) . . . . no
C31 C32 C33 C34 0.7(7) . . . . no
C32 C33 C34 C35 -1.8(6) . . . . no
C33 C34 C35 C36 -177.7(4) . . . . no
C33 C34 C35 N7 2.1(6) . . . . no
C34 C35 C36 C37 -5.9(6) . . . . no
N7 C35 C36 N8 -5.9(4) . . . . no
N7 C35 C36 C37 174.3(3) . . . . no
C34 C35 C36 N8 173.9(3) . . . . no
N8 C36 C37 C38 -0.2(6) . . . . no
C35 C36 C37 C38 179.6(4) . . . . no
C36 C37 C38 C39 -2.2(6) . . . . no
C37 C38 C39 C40 3.5(6) . . . . no
C38 C39 C40 N8 -2.6(6) . . . . no
N9 C41 C42 C43 1.0(6) . . . . no
C41 C42 C43 C44 0.1(6) . . . . no
C42 C43 C44 C45 -1.9(6) . . . . no
C43 C44 C45 C46 -178.6(4) . . . . no
C43 C44 C45 N9 2.8(6) . . . . no
N9 C45 C46 C47 176.1(3) . . . . no
C44 C45 C46 C47 -2.5(6) . . . . no
N9 C45 C46 N10 -3.0(4) . . . . no
C44 C45 C46 N10 178.4(3) . . . . no
N10 C46 C47 C48 0.8(6) . . . . no
C45 C46 C47 C48 -178.3(4) . . . . no
C46 C47 C48 C49 0.1(7) . . . . no
C47 C48 C49 C50 -0.8(7) . . . . no
C48 C49 C50 N10 0.6(6) . . . . no
N11 C51 C52 C53 -0.4(6) . . . . no
C51 C52 C53 C54 1.1(6) . . . . no
C52 C53 C54 C55 -1.2(6) . . . . no
C53 C54 C55 C56 -179.9(4) . . . . no
C53 C54 C55 N11 0.7(6) . . . . no
C54 C55 C56 C57 -2.1(5) . . . . no
C54 C55 C56 N12 179.8(3) . . . . no
N11 C55 C56 N12 -0.8(4) . . . . no
N11 C55 C56 C57 177.4(3) . . . . no
N12 C56 C57 C58 -0.9(6) . . . . no
C55 C56 C57 C58 -179.0(4) . . . . no
C56 C57 C58 C59 0.6(6) . . . . no
C57 C58 C59 C60 -1.2(6) . . . . no
C58 C59 C60 N12 2.3(6) . . . . no
O2 C61 C62 O5 -177.8(3) . . . . no
O4 C61 C62 O3 -178.1(3) . . . . no
O4 C61 C62 O5 2.8(5) . . . . no
O2 C61 C62 O3 1.3(4) . . . . no
O8 C63 C64 O7 -171.1(4) . . . . no
O6 C63 C64 O9 -168.4(3) . . . . no
O8 C63 C64 O9 9.4(6) . . . . no
O6 C63 C64 O7 11.2(4) . . . . no
O10 C65 C66 O11 4.7(4) . . . . no
O12 C65 C66 O13 4.5(5) . . . . no
O10 C65 C66 O13 -174.3(3) . . . . no
O12 C65 C66 O11 -176.6(3) . . . . no
